data_8100266
loop_
_publ_author_name
'Zhang, Shu-Yan'
'Zhu, Long-Guan'

_publ_section_title
;
Crystal structure of di(\m-benzoato-O,O')di(\m-benzoato-O,O':O') dinitratodi
(2,2'-bipyridine)dipraseodymium(III), 
Pr~2~(C~7~H~5~O~2~)~4~(NO~3~)~2~(C~10~H~8~N~2~)~2~
;
_journal_issue 1
_journal_name_full 'Zeitschrift f\"ur Kristallographie - New Crystal Structures'
_journal_page_first 85
_journal_page_last 86
_journal_volume 218
_journal_year 2003
_chemical_formula_structural '[Pr(C6 H5 O2)2 (NO3) (C10 H8 N2)]2'
_chemical_formula_sum 'C48 H36 N6 O14 Pr2'
_chemical_formula_weight 1202.65
_space_group_IT_number 2
_symmetry_cell_setting triclinic
_symmetry_space_group_name_Hall '-P 1'
_symmetry_space_group_name_H-M 'P -1'
_cell_angle_alpha 97.7230(10)
_cell_angle_beta 103.0010(10)
_cell_angle_gamma 70.7830(10)
_cell_formula_units_Z 1
_cell_length_a 10.2661(5)
_cell_length_b 11.0301(5)
_cell_length_c 11.0854(5)
_cell_measurement_temperature 293(2)
_cell_volume 1152.45(9)
_diffrn_ambient_temperature 293(2)
_exptl_crystal_density_diffrn 1.733
_cod_depositor_comments
;
The following automatic conversions were performed:
'_symmetry_cell_setting' value 'Triclinic' changed to 'triclinic'
according to '/home/saulius/struct/CIF-dictionaries/cif_core.dic'
dictionary named 'cif_core.dic' version 2.4.1 from 2010-06-29.

Automatic conversion script
Id: cif_fix_enum 1527 2010-12-29 10:47:43Z saulius 
;
_cod_database_code 8100266

loop_
_symmetry_equiv_pos_as_xyz
'x, y, z'
'-x, -y, -z'

loop_
_atom_site_label
_atom_site_type_symbol
_atom_site_fract_x
_atom_site_fract_y
_atom_site_fract_z
_atom_site_U_iso_or_equiv
_atom_site_adp_type
_atom_site_occupancy
_atom_site_symmetry_multiplicity
_atom_site_Wyckoff_symbol
_atom_site_calc_flag
_atom_site_refinement_flags
_atom_site_disorder_assembly
_atom_site_disorder_group
Pr Pr 0.640283(15) 0.000291(14) 0.657978(13) 0.02558(9) Uani 1 2 i d . . .
N1 N 0.9032(3) 0.0071(3) 0.7292(3) 0.0348(6) Uani 1 2 i d . . .
N2 N 0.7104(3) 0.1242(3) 0.8711(3) 0.0351(6) Uani 1 2 i d . . .
N3 N 0.6767(4) -0.1662(4) 0.8622(3) 0.0448(8) Uani 1 2 i d . . .
O1 O 0.6965(5) -0.2345(4) 0.9461(3) 0.0753(12) Uani 1 2 i d . . .
O2 O 0.5621(3) -0.0815(3) 0.8298(3) 0.0459(6) Uani 1 2 i d . . .
O3 O 0.7743(3) -0.1779(3) 0.8034(3) 0.0487(7) Uani 1 2 i d . . .
O4 O 0.4093(3) 0.1432(3) 0.6766(2) 0.0380(5) Uani 1 2 i d . . .
O5 O 0.2496(3) 0.1366(3) 0.5048(2) 0.0394(6) Uani 1 2 i d . . .
O6 O 0.4921(3) -0.1281(2) 0.5505(2) 0.0368(5) Uani 1 2 i d . . .
O7 O 0.3285(3) -0.1874(3) 0.4187(3) 0.0466(7) Uani 1 2 i d . . .
C1 C 0.9986(4) -0.0527(5) 0.6587(4) 0.0482(9) Uani 1 2 i d . . .
C2 C 1.1346(5) -0.0455(5) 0.6852(5) 0.0557(11) Uani 1 2 i d . . .
C3 C 1.1752(4) 0.0235(5) 0.7895(5) 0.0537(11) Uani 1 2 i d . . .
C4 C 1.0775(5) 0.0894(5) 0.8626(5) 0.0504(10) Uani 1 2 i d . . .
C5 C 0.9425(4) 0.0779(3) 0.8301(3) 0.0348(7) Uani 1 2 i d . . .
C6 C 0.8354(4) 0.1455(4) 0.9061(3) 0.0376(7) Uani 1 2 i d . . .
C7 C 0.8620(6) 0.2248(6) 1.0118(5) 0.0643(14) Uani 1 2 i d D . .
C8 C 0.7601(7) 0.2812(6) 1.0812(5) 0.0725(16) Uani 1 2 i d . . .
C9 C 0.6332(6) 0.2583(5) 1.0464(4) 0.0575(11) Uani 1 2 i d . . .
C10 C 0.6132(4) 0.1774(4) 0.9409(4) 0.0433(9) Uani 1 2 i d D . .
C11 C 0.2878(4) 0.1827(3) 0.6107(3) 0.0308(6) Uani 1 2 i d . . .
C12 C 0.1823(3) 0.2919(3) 0.6668(3) 0.0324(6) Uani 1 2 i d . . .
C13 C 0.0537(5) 0.3540(5) 0.5946(5) 0.0566(12) Uani 1 2 i d D . .
C14 C -0.0407(6) 0.4566(6) 0.6473(6) 0.0747(19) Uani 1 2 i d . . .
C15 C -0.0107(5) 0.4949(5) 0.7703(6) 0.0653(14) Uani 1 2 i d . . .
C16 C 0.1148(5) 0.4341(4) 0.8423(4) 0.0505(10) Uani 1 2 i d D . .
C17 C 0.2122(4) 0.3333(4) 0.7896(4) 0.0405(8) Uani 1 2 i d . . .
C18 C 0.4206(4) -0.2047(3) 0.5146(3) 0.0317(7) Uani 1 2 i d . . .
C19 C 0.4470(4) -0.3176(3) 0.5876(3) 0.0342(7) Uani 1 2 i d . . .
C20 C 0.5739(5) -0.3701(4) 0.6644(4) 0.0450(9) Uani 1 2 i d . . .
C21 C 0.5932(6) -0.4755(5) 0.7299(5) 0.0575(12) Uani 1 2 i d D . .
C22 C 0.4851(7) -0.5270(4) 0.7181(5) 0.0641(15) Uani 1 2 i d . . .
C23 C 0.3594(7) -0.4755(5) 0.6422(5) 0.0605(13) Uani 1 2 i d D . .
C24 C 0.3391(5) -0.3713(4) 0.5749(4) 0.0474(9) Uani 1 2 i d D . .
H1 H 0.974(6) -0.104(5) 0.590(5) 0.056(14) Uiso 1 2 i d . . .
H2 H 1.196(6) -0.080(5) 0.623(5) 0.059(15) Uiso 1 2 i d . . .
H3 H 1.272(7) 0.028(6) 0.808(6) 0.076(18) Uiso 1 2 i d . . .
H4 H 1.104(5) 0.150(4) 0.940(4) 0.037(11) Uiso 1 2 i d . . .
H5 H 0.939(5) 0.255(7) 1.030(7) 0.10(2) Uiso 1 2 i d D . .
H6 H 0.774(10) 0.340(9) 1.163(9) 0.12(3) Uiso 1 2 i d . . .
H7 H 0.561(6) 0.293(5) 1.086(5) 0.052(14) Uiso 1 2 i d . . .
H8 H 0.532(3) 0.155(5) 0.924(5) 0.042(12) Uiso 1 2 i d D . .
H9 H 0.033(6) 0.328(5) 0.511(2) 0.053(15) Uiso 1 2 i d D . .
H10 H -0.129(13) 0.494(11) 0.581(11) 0.16(5) Uiso 1 2 i d . . .
H11 H -0.068(8) 0.562(7) 0.824(7) 0.09(2) Uiso 1 2 i d . . .
H12 H 0.131(8) 0.470(6) 0.922(3) 0.07(2) Uiso 1 2 i d D . .
H13 H 0.303(8) 0.306(7) 0.838(7) 0.08(2) Uiso 1 2 i d . . .
H14 H 0.655(6) -0.337(6) 0.664(6) 0.068(17) Uiso 1 2 i d . . .
H15 H 0.680(4) -0.505(8) 0.779(7) 0.11(3) Uiso 1 2 i d D . .
H16 H 0.497(6) -0.597(6) 0.763(6) 0.074(18) Uiso 1 2 i d . . .
H17 H 0.286(5) -0.507(6) 0.638(6) 0.072(18) Uiso 1 2 i d D . .
H18 H 0.248(3) -0.335(5) 0.530(5) 0.066(16) Uiso 1 2 i d D . .

loop_
_atom_site_aniso_label
_atom_site_aniso_U_11
_atom_site_aniso_U_22
_atom_site_aniso_U_33
_atom_site_aniso_U_23
_atom_site_aniso_U_13
_atom_site_aniso_U_12
Pr 0.02213(12) 0.02997(12) 0.02246(12) 0.00123(7) 0.00275(7) -0.00640(7)
N1 0.0253(13) 0.0400(15) 0.0373(15) 0.0000(12) 0.0057(11) -0.0092(11)
N2 0.0312(14) 0.0425(15) 0.0278(13) -0.0018(11) 0.0029(11) -0.0098(12)
N3 0.051(2) 0.053(2) 0.0330(16) 0.0101(14) -0.0012(14) -0.0229(16)
O1 0.090(3) 0.093(3) 0.0499(19) 0.040(2) -0.0053(19) -0.037(2)
O2 0.0424(15) 0.0578(17) 0.0406(14) 0.0081(12) 0.0128(12) -0.0146(13)
O3 0.0368(14) 0.0518(16) 0.0527(17) 0.0189(13) 0.0029(12) -0.0051(12)
O4 0.0267(11) 0.0446(14) 0.0338(12) 0.0008(10) 0.0060(9) 0.0002(10)
O5 0.0317(12) 0.0488(14) 0.0321(12) -0.0096(10) 0.0072(10) -0.0092(11)
O6 0.0431(13) 0.0374(13) 0.0364(13) -0.0007(10) 0.0083(11) -0.0220(11)
O7 0.0443(15) 0.0427(14) 0.0522(16) 0.0145(12) -0.0085(13) -0.0198(12)
C1 0.0367(19) 0.058(2) 0.049(2) -0.0086(19) 0.0148(17) -0.0137(17)
C2 0.036(2) 0.063(3) 0.071(3) 0.001(2) 0.023(2) -0.0130(19)
C3 0.0317(19) 0.064(3) 0.071(3) 0.007(2) 0.0084(19) -0.0217(19)
C4 0.038(2) 0.063(3) 0.053(2) 0.005(2) -0.0009(17) -0.0253(19)
C5 0.0321(16) 0.0386(17) 0.0346(16) 0.0035(13) 0.0019(13) -0.0146(14)
C6 0.0386(18) 0.0432(18) 0.0315(16) -0.0024(14) 0.0039(14) -0.0169(15)
C7 0.067(3) 0.087(4) 0.051(3) -0.027(2) 0.016(2) -0.050(3)
C8 0.089(4) 0.082(4) 0.057(3) -0.036(3) 0.028(3) -0.048(3)
C9 0.063(3) 0.063(3) 0.046(2) -0.018(2) 0.023(2) -0.019(2)
C10 0.038(2) 0.049(2) 0.0381(19) -0.0057(16) 0.0105(16) -0.0091(17)
C11 0.0281(15) 0.0321(15) 0.0311(15) 0.0001(12) 0.0085(12) -0.0069(12)
C12 0.0285(15) 0.0325(15) 0.0342(16) -0.0011(13) 0.0075(12) -0.0074(13)
C13 0.037(2) 0.059(3) 0.050(2) -0.013(2) -0.0037(18) 0.0029(18)
C14 0.039(2) 0.070(3) 0.079(4) -0.014(3) -0.003(2) 0.015(2)
C15 0.047(2) 0.054(3) 0.074(3) -0.018(2) 0.016(2) 0.005(2)
C16 0.055(2) 0.044(2) 0.043(2) -0.0091(17) 0.0161(18) -0.0029(18)
C17 0.0378(18) 0.0398(18) 0.0345(17) 0.0006(14) 0.0061(15) -0.0011(15)
C18 0.0327(16) 0.0320(15) 0.0321(16) 0.0004(12) 0.0099(13) -0.0104(13)
C19 0.0416(18) 0.0295(15) 0.0331(16) -0.0006(12) 0.0109(14) -0.0116(14)
C20 0.046(2) 0.0391(19) 0.043(2) 0.0028(15) 0.0072(16) -0.0047(16)
C21 0.070(3) 0.044(2) 0.048(2) 0.0135(19) 0.011(2) 0.000(2)
C22 0.111(5) 0.036(2) 0.050(3) 0.0076(18) 0.031(3) -0.017(2)
C23 0.088(4) 0.050(3) 0.060(3) 0.003(2) 0.023(3) -0.038(3)
C24 0.056(2) 0.045(2) 0.049(2) 0.0052(17) 0.0085(19) -0.0269(19)

loop_
_geom_bond_atom_site_label_1
_geom_bond_atom_site_label_2
_geom_bond_distance
_geom_bond_site_symmetry_2
_geom_bond_publ_flag
Pr O4 2.413(2) . ?
Pr O5 2.424(3) 2_656 ?
Pr O6 2.427(2) . ?
Pr O7 2.472(3) 2_656 ?
Pr O3 2.536(3) . ?
Pr O2 2.591(3) . ?
Pr N2 2.643(3) . ?
Pr N1 2.660(3) . ?
Pr O6 2.716(3) 2_656 ?
Pr C18 2.971(3) 2_656 ?
Pr N3 2.987(3) . ?
Pr Pr 4.0038(3) 2_656 ?
N1 C1 1.336(5) . ?
N1 C5 1.340(5) . ?
N2 C10 1.334(5) . ?
N2 C6 1.343(5) . ?
N3 O1 1.215(5) . ?
N3 O2 1.250(5) . ?
N3 O3 1.277(5) . ?
O4 C11 1.264(4) . ?
O5 C11 1.247(4) . ?
O5 Pr 2.424(3) 2_656 ?
O6 C18 1.264(4) . ?
O6 Pr 2.716(3) 2_656 ?
O7 C18 1.242(5) . ?
O7 Pr 2.472(3) 2_656 ?
C1 C2 1.387(6) . ?
C1 H1 0.93(6) . ?
C2 C3 1.359(7) . ?
C2 H2 0.99(6) . ?
C3 C4 1.385(7) . ?
C3 H3 0.98(7) . ?
C4 C5 1.395(5) . ?
C4 H4 1.06(5) . ?
C5 C6 1.477(5) . ?
C6 C7 1.396(6) . ?
C7 C8 1.371(8) . ?
C7 H5 0.93(2) . ?
C8 C9 1.370(8) . ?
C8 H6 1.06(9) . ?
C9 C10 1.392(6) . ?
C9 H7 0.90(6) . ?
C10 H8 0.914(19) . ?
C11 C12 1.502(5) . ?
C12 C17 1.375(5) . ?
C12 C13 1.389(5) . ?
C13 C14 1.384(7) . ?
C13 H9 0.93(2) . ?
C14 C15 1.370(8) . ?
C14 H10 1.03(12) . ?
C15 C16 1.363(7) . ?
C15 H11 1.00(8) . ?
C16 C17 1.391(5) . ?
C16 H12 0.92(2) . ?
C17 H13 0.94(7) . ?
C18 C19 1.493(5) . ?
C18 Pr 2.971(3) 2_656 ?
C19 C20 1.376(5) . ?
C19 C24 1.391(5) . ?
C20 C21 1.389(6) . ?
C20 H14 1.01(6) . ?
C21 C22 1.379(9) . ?
C21 H15 0.92(2) . ?
C22 C23 1.361(9) . ?
C22 H16 0.93(7) . ?
C23 C24 1.387(6) . ?
C23 H17 0.91(2) . ?
C24 H18 0.94(2) . ?
